data_4318898
loop_
_publ_author_name
'Richard D. Adams'
'O-Sung Kwon'
'Mark D. Smith'

_publ_section_title
;
 Disulfides of Manganese Carbonyl. Synthesis of Mn2(CO)7(\m-S2) and Its
 Reactions with Tertiary Phosphines and Arsines
;
_journal_name_full 'Inorganic Chemistry'
_journal_page_first 6281
_journal_page_last 6290
_journal_paper_doi 10.1021/ic0203670
_journal_volume 41
_journal_year 2002
_chemical_formula_sum 'C39 H35 Cl2 Mn4 O14 P3 S2'
_chemical_formula_weight 1175.36
_chemical_name_systematic
;
  ?
;
_space_group_IT_number 14
_symmetry_cell_setting monoclinic
_symmetry_space_group_name_Hall '-P 2yn'
_symmetry_space_group_name_H-M 'P 1 21/n 1'
_atom_sites_solution_hydrogens geom
_atom_sites_solution_primary direct
_atom_sites_solution_secondary difmap
_audit_creation_method SHELXL-97
_cell_angle_alpha 90.00
_cell_angle_beta 99.457(3)
_cell_angle_gamma 90.00
_cell_formula_units_Z 4
_cell_length_a 10.5722(13)
_cell_length_b 21.011(3)
_cell_length_c 21.996(3)
_cell_measurement_reflns_used 5463
_cell_measurement_temperature 173(2)
_cell_measurement_theta_max 25.029
_cell_measurement_theta_min 2.498
_cell_volume 4819.6(11)
_computing_cell_refinement 'SAINT+ NT V6.02a (Bruker, 1998)'
_computing_data_collection 'SMART NT V5.619 (Bruker, 2000)'
_computing_data_reduction 'SAINT+ NT V6.02a'
_computing_molecular_graphics 'SHELXTL V5.1 (Sheldrick, 1997)'
_computing_publication_material 'SHELXTL V5.1'
_computing_structure_refinement 'SHELXL-97 (Sheldrick, 1997)'
_computing_structure_solution 'SHELXS-97 (Sheldrick, 1990)'
_diffrn_ambient_temperature 173(2)
_diffrn_measured_fraction_theta_full 0.997
_diffrn_measured_fraction_theta_max 0.997
_diffrn_measurement_device_type 'Bruker SMART APEX CCD diffractometer'
_diffrn_measurement_method 'omega scans'
_diffrn_radiation_monochromator graphite
_diffrn_radiation_source 'fine-focus sealed tube'
_diffrn_radiation_type MoK\a
_diffrn_radiation_wavelength 0.71073
_diffrn_reflns_av_R_equivalents 0.0455
_diffrn_reflns_av_sigmaI/netI 0.0477
_diffrn_reflns_limit_h_max 8
_diffrn_reflns_limit_h_min -12
_diffrn_reflns_limit_k_max 25
_diffrn_reflns_limit_k_min -24
_diffrn_reflns_limit_l_max 26
_diffrn_reflns_limit_l_min -25
_diffrn_reflns_number 28370
_diffrn_reflns_theta_full 25.07
_diffrn_reflns_theta_max 25.07
_diffrn_reflns_theta_min 1.35
_diffrn_standards_decay_% <1
_exptl_absorpt_coefficient_mu 1.382
_exptl_absorpt_correction_T_max 0.894294
_exptl_absorpt_correction_T_min 0.700899
_exptl_absorpt_correction_type SADABS
_exptl_absorpt_process_details '(SADABS, Bruker, 1997)'
_exptl_crystal_colour red
_exptl_crystal_density_diffrn 1.620
_exptl_crystal_density_method 'not measured'
_exptl_crystal_description bar
_exptl_crystal_F_000 2368
_exptl_crystal_size_max 0.54
_exptl_crystal_size_mid 0.14
_exptl_crystal_size_min 0.08
_refine_diff_density_max 1.160
_refine_diff_density_min -0.958
_refine_diff_density_rms 0.085
_refine_ls_extinction_method none
_refine_ls_goodness_of_fit_ref 1.027
_refine_ls_hydrogen_treatment mixed
_refine_ls_matrix_type full
_refine_ls_number_parameters 602
_refine_ls_number_reflns 8534
_refine_ls_number_restraints 8
_refine_ls_restrained_S_all 1.029
_refine_ls_R_factor_all 0.0672
_refine_ls_R_factor_gt 0.0482
_refine_ls_shift/su_max 0.001
_refine_ls_shift/su_mean 0.000
_refine_ls_structure_factor_coef Fsqd
_refine_ls_weighting_details 'calc w=1/[\s^2^(Fo^2^)+(0.0730P)^2^+1.1059P] where P=(Fo^2^+2Fc^2^)/3'
_refine_ls_weighting_scheme calc
_refine_ls_wR_factor_gt 0.1224
_refine_ls_wR_factor_ref 0.1310
_reflns_number_gt 6372
_reflns_number_total 8534
_reflns_threshold_expression >2sigma(I)
_cod_data_source_file ic0203670_05.cif
_cod_data_source_block kw3pme1s
_cod_depositor_comments
;
The following automatic conversions were performed:

'_symmetry_cell_setting' value 'Monoclinic' changed to 'monoclinic'
according to the built-in table from CIF Core dictionary named
'cif_core.dic' version 2.4.1 from 2010-06-29.

Automatic conversion script
Id: cif_fix_values 1646 2011-03-28 12:23:43Z adriana 
;
_cod_database_code 4318898

loop_
_symmetry_equiv_pos_as_xyz
'x, y, z'
'-x+1/2, y+1/2, -z+1/2'
'-x, -y, -z'
'x-1/2, -y-1/2, z-1/2'

loop_
_atom_site_label
_atom_site_type_symbol
_atom_site_fract_x
_atom_site_fract_y
_atom_site_fract_z
_atom_site_U_iso_or_equiv
_atom_site_adp_type
_atom_site_occupancy
_atom_site_symmetry_multiplicity
_atom_site_calc_flag
_atom_site_refinement_flags
_atom_site_disorder_assembly
_atom_site_disorder_group
Mn1 Mn 0.50311(6) 0.26503(3) 0.20665(3) 0.03068(17) Uani 1 1 d . . .
Mn2 Mn 0.67391(6) 0.21035(3) 0.29392(3) 0.03256(17) Uani 1 1 d . . .
Mn3 Mn 0.64902(6) 0.08767(3) 0.14702(3) 0.03235(17) Uani 1 1 d . . .
Mn4 Mn 0.43100(7) 0.31168(3) 0.38613(3) 0.0419(2) Uani 1 1 d . . .
P1 P 0.51497(11) 0.00786(5) 0.17384(5) 0.0348(3) Uani 1 1 d . . .
P2 P 0.28859(10) 0.24285(5) 0.16820(5) 0.0311(2) Uani 1 1 d . . .
P3 P 0.28893(13) 0.24021(6) 0.42115(5) 0.0477(3) Uani 1 1 d . . .
S1 S 0.54442(9) 0.15329(5) 0.21586(4) 0.0277(2) Uani 1 1 d . . .
S2 S 0.46782(10) 0.23761(5) 0.30686(4) 0.0291(2) Uani 1 1 d . . .
C10 C 0.4584(4) 0.3473(2) 0.21144(19) 0.0388(10) Uani 1 1 d . . .
C11 C 0.5319(4) 0.2663(2) 0.1288(2) 0.0378(10) Uani 1 1 d . . .
C12 C 0.6692(5) 0.2960(2) 0.2255(2) 0.0448(12) Uani 1 1 d . . .
C20 C 0.6937(4) 0.1467(2) 0.3486(2) 0.0364(10) Uani 1 1 d . . .
C21 C 0.7576(4) 0.2651(2) 0.3491(2) 0.0454(12) Uani 1 1 d . . .
C22 C 0.8257(5) 0.1939(2) 0.2716(2) 0.0464(12) Uani 1 1 d . . .
C30 C 0.5337(4) 0.1108(2) 0.0779(2) 0.0388(10) Uani 1 1 d . . .
C31 C 0.7166(4) 0.0341(2) 0.0969(2) 0.0388(10) Uani 1 1 d . . .
C32 C 0.7655(4) 0.0609(2) 0.2144(2) 0.0432(11) Uani 1 1 d . . .
C33 C 0.7530(4) 0.1544(3) 0.13481(19) 0.0430(11) Uani 1 1 d . . .
C40 C 0.2971(5) 0.3441(2) 0.3298(2) 0.0449(12) Uani 1 1 d . . .
C41 C 0.4022(6) 0.3620(2) 0.4483(2) 0.0633(16) Uani 1 1 d . . .
C42 C 0.5625(5) 0.2693(2) 0.4359(2) 0.0494(13) Uani 1 1 d . . .
C43 C 0.5423(5) 0.3681(2) 0.3589(2) 0.0516(13) Uani 1 1 d . . .
C50 C 0.3432(4) 0.01981(19) 0.15289(19) 0.0335(9) Uani 1 1 d . . .
C51 C 0.2866(4) 0.0156(2) 0.0910(2) 0.0420(11) Uani 1 1 d . . .
H51 H 0.3378 0.0057 0.0606 0.050 Uiso 1 1 calc R . .
C52 C 0.1578(5) 0.0257(2) 0.0738(2) 0.0524(13) Uani 1 1 d . . .
H52 H 0.1204 0.0233 0.0315 0.063 Uiso 1 1 calc R . .
C53 C 0.0822(5) 0.0392(2) 0.1176(3) 0.0546(13) Uani 1 1 d . . .
H53 H -0.0074 0.0456 0.1055 0.066 Uiso 1 1 calc R . .
C54 C 0.1368(5) 0.0435(2) 0.1790(2) 0.0532(13) Uani 1 1 d . . .
H54 H 0.0847 0.0528 0.2092 0.064 Uiso 1 1 calc R . .
C55 C 0.2667(4) 0.0343(2) 0.1964(2) 0.0405(11) Uani 1 1 d . . .
H55 H 0.3042 0.0380 0.2386 0.049 Uiso 1 1 calc R . .
C56 C 0.5415(5) -0.0701(2) 0.1408(3) 0.0582(14) Uani 1 1 d . . .
H56A H 0.6312 -0.0827 0.1534 0.087 Uiso 1 1 calc R . .
H56B H 0.5220 -0.0676 0.0958 0.087 Uiso 1 1 calc R . .
H56C H 0.4854 -0.1017 0.1556 0.087 Uiso 1 1 calc R . .
C57 C 0.5374(5) -0.0098(2) 0.2551(2) 0.0493(12) Uani 1 1 d . . .
H57A H 0.5289 0.0294 0.2783 0.074 Uiso 1 1 calc R . .
H57B H 0.6230 -0.0279 0.2681 0.074 Uiso 1 1 calc R . .
H57C H 0.4724 -0.0406 0.2632 0.074 Uiso 1 1 calc R . .
C60 C 0.1878(4) 0.3093(2) 0.13476(19) 0.0381(10) Uani 1 1 d . . .
C61 C 0.2253(5) 0.3430(2) 0.0861(2) 0.0482(12) Uani 1 1 d . . .
H61 H 0.3057 0.3342 0.0740 0.058 Uiso 1 1 calc R . .
C62 C 0.1460(6) 0.3892(2) 0.0552(3) 0.0623(15) Uani 1 1 d . . .
H62 H 0.1717 0.4115 0.0217 0.075 Uiso 1 1 calc R . .
C63 C 0.0316(7) 0.4028(3) 0.0728(3) 0.075(2) Uani 1 1 d . . .
H63 H -0.0234 0.4339 0.0509 0.090 Uiso 1 1 calc R . .
C64 C -0.0044(6) 0.3720(3) 0.1218(3) 0.0683(18) Uani 1 1 d . . .
H64 H -0.0827 0.3830 0.1351 0.082 Uiso 1 1 calc R . .
C65 C 0.0729(5) 0.3246(2) 0.1525(2) 0.0508(13) Uani 1 1 d . . .
H65 H 0.0461 0.3026 0.1859 0.061 Uiso 1 1 calc R . .
C66 C 0.1971(4) 0.2059(2) 0.2216(2) 0.0410(11) Uani 1 1 d . . .
H66A H 0.1132 0.1927 0.1993 0.061 Uiso 1 1 calc R . .
H66B H 0.1852 0.2364 0.2538 0.061 Uiso 1 1 calc R . .
H66C H 0.2434 0.1685 0.2404 0.061 Uiso 1 1 calc R . .
C67 C 0.2633(4) 0.1876(2) 0.10423(19) 0.0380(10) Uani 1 1 d . . .
H67A H 0.3030 0.1466 0.1173 0.057 Uiso 1 1 calc R . .
H67B H 0.3020 0.2046 0.0701 0.057 Uiso 1 1 calc R . .
H67C H 0.1710 0.1816 0.0906 0.057 Uiso 1 1 calc R . .
C70 C 0.2755(4) 0.1592(2) 0.39333(18) 0.0394(11) Uani 1 1 d . . .
C71 C 0.3843(4) 0.1217(2) 0.40040(19) 0.0410(11) Uani 1 1 d . . .
H71 H 0.4647 0.1401 0.4167 0.049 Uiso 1 1 calc R . .
C72 C 0.3791(5) 0.0581(2) 0.3843(2) 0.0509(13) Uani 1 1 d . . .
H72 H 0.4550 0.0331 0.3906 0.061 Uiso 1 1 calc R . .
C73 C 0.2639(6) 0.0310(3) 0.3593(2) 0.0621(16) Uani 1 1 d . . .
H73 H 0.2603 -0.0128 0.3483 0.075 Uiso 1 1 calc R . .
C74 C 0.1564(6) 0.0663(3) 0.3502(2) 0.0669(17) Uani 1 1 d . . .
H74 H 0.0773 0.0475 0.3323 0.080 Uiso 1 1 calc R . .
C75 C 0.1604(5) 0.1304(3) 0.3671(2) 0.0633(16) Uani 1 1 d . . .
H75 H 0.0837 0.1548 0.3607 0.076 Uiso 1 1 calc R . .
C76 C 0.1255(6) 0.2690(3) 0.4133(3) 0.090(2) Uani 1 1 d . . .
H76A H 0.0894 0.2730 0.3695 0.135 Uiso 1 1 calc R . .
H76B H 0.1248 0.3107 0.4332 0.135 Uiso 1 1 calc R . .
H76C H 0.0739 0.2390 0.4329 0.135 Uiso 1 1 calc R . .
C77 C 0.3284(7) 0.2266(3) 0.5037(2) 0.076(2) Uani 1 1 d . . .
H77A H 0.2618 0.2002 0.5172 0.114 Uiso 1 1 calc R . .
H77B H 0.3335 0.2675 0.5253 0.114 Uiso 1 1 calc R . .
H77C H 0.4113 0.2048 0.5130 0.114 Uiso 1 1 calc R . .
C12S C 0.5006(17) 0.4360(6) 0.0709(8) 0.126(6) Uani 0.60 1 d P . .
H12A H 0.4536 0.4769 0.0679 0.151 Uiso 0.60 1 calc PR . .
H12B H 0.4614 0.4067 0.0977 0.151 Uiso 0.60 1 calc PR . .
C13S C 0.7107(16) 0.4532(7) 0.0280(6) 0.066(4) Uani 0.40 1 d PD . .
H13A H 0.7963 0.4733 0.0317 0.079 Uiso 0.40 1 calc PR . .
H13B H 0.7055 0.4137 0.0032 0.079 Uiso 0.40 1 calc PR . .
Cl1S Cl 0.6507(6) 0.4467(4) 0.0971(4) 0.369(4) Uani 1 1 d D . .
Cl2S Cl 0.4982(11) 0.4021(3) -0.0034(3) 0.288(5) Uani 0.60 1 d P . .
Cl3S Cl 0.5857(17) 0.5037(9) 0.0089(10) 0.56(2) Uani 0.40 1 d PDU . .
O10 O 0.4318(3) 0.40031(15) 0.21382(15) 0.0544(9) Uani 1 1 d . . .
O11 O 0.5515(3) 0.26700(17) 0.07858(15) 0.0543(9) Uani 1 1 d . . .
O12 O 0.7538(3) 0.33034(18) 0.22229(17) 0.0651(11) Uani 1 1 d . . .
O20 O 0.7046(3) 0.10590(17) 0.38374(15) 0.0541(9) Uani 1 1 d . . .
O21 O 0.8177(4) 0.29868(17) 0.38428(17) 0.0643(11) Uani 1 1 d . . .
O22 O 0.9280(3) 0.1851(2) 0.26098(16) 0.0684(11) Uani 1 1 d . . .
O30 O 0.4736(3) 0.12287(17) 0.03171(15) 0.0538(9) Uani 1 1 d . . .
O31 O 0.7553(3) 0.00050(17) 0.06374(14) 0.0515(8) Uani 1 1 d . . .
O32 O 0.8387(3) 0.04246(18) 0.25395(16) 0.0586(9) Uani 1 1 d . . .
O33 O 0.8191(4) 0.19529(19) 0.12796(15) 0.0631(10) Uani 1 1 d . . .
O40 O 0.2152(3) 0.36378(16) 0.29483(15) 0.0540(9) Uani 1 1 d . . .
O41 O 0.3845(5) 0.39178(19) 0.48983(17) 0.0960(17) Uani 1 1 d . . .
O42 O 0.6414(4) 0.24307(17) 0.46691(15) 0.0604(10) Uani 1 1 d . . .
O43 O 0.6091(4) 0.40387(18) 0.34171(18) 0.0667(11) Uani 1 1 d . . .

loop_
_atom_site_aniso_label
_atom_site_aniso_U_11
_atom_site_aniso_U_22
_atom_site_aniso_U_33
_atom_site_aniso_U_23
_atom_site_aniso_U_13
_atom_site_aniso_U_12
Mn1 0.0341(4) 0.0311(3) 0.0262(3) 0.0036(3) 0.0030(3) -0.0054(3)
Mn2 0.0295(4) 0.0374(4) 0.0292(3) 0.0015(3) -0.0001(3) -0.0068(3)
Mn3 0.0296(4) 0.0423(4) 0.0264(3) 0.0009(3) 0.0080(3) 0.0007(3)
Mn4 0.0667(5) 0.0304(4) 0.0259(3) -0.0040(3) -0.0003(3) 0.0094(3)
P1 0.0368(6) 0.0333(6) 0.0353(6) -0.0014(5) 0.0086(5) 0.0008(5)
P2 0.0345(6) 0.0329(6) 0.0255(5) -0.0012(4) 0.0036(4) -0.0004(5)
P3 0.0661(9) 0.0480(7) 0.0330(6) 0.0103(5) 0.0202(6) 0.0260(6)
S1 0.0276(5) 0.0324(5) 0.0236(5) -0.0003(4) 0.0052(4) -0.0029(4)
S2 0.0350(6) 0.0277(5) 0.0237(5) -0.0015(4) 0.0024(4) -0.0014(4)
C10 0.042(3) 0.040(3) 0.032(2) 0.006(2) -0.0025(19) -0.011(2)
C11 0.033(2) 0.039(3) 0.041(3) 0.005(2) 0.005(2) -0.0039(19)
C12 0.043(3) 0.044(3) 0.044(3) 0.011(2) 0.000(2) -0.010(2)
C20 0.029(2) 0.047(3) 0.034(2) -0.007(2) 0.0045(18) 0.0003(19)
C21 0.040(3) 0.046(3) 0.047(3) 0.007(2) 0.000(2) -0.009(2)
C22 0.035(3) 0.064(3) 0.037(3) 0.010(2) -0.002(2) -0.014(2)
C30 0.036(3) 0.049(3) 0.034(2) 0.000(2) 0.013(2) 0.003(2)
C31 0.033(2) 0.053(3) 0.032(2) 0.004(2) 0.0091(19) 0.004(2)
C32 0.035(3) 0.058(3) 0.039(3) 0.002(2) 0.012(2) 0.000(2)
C33 0.038(3) 0.067(3) 0.026(2) 0.006(2) 0.0086(19) -0.001(2)
C40 0.070(4) 0.029(2) 0.037(3) -0.006(2) 0.014(2) 0.009(2)
C41 0.110(5) 0.040(3) 0.037(3) 0.000(2) 0.003(3) 0.023(3)
C42 0.076(4) 0.039(3) 0.031(2) -0.008(2) 0.002(2) 0.001(3)
C43 0.071(4) 0.035(3) 0.041(3) -0.008(2) -0.014(2) 0.006(3)
C50 0.035(2) 0.030(2) 0.035(2) -0.0037(18) 0.0044(18) -0.0054(18)
C51 0.045(3) 0.040(3) 0.041(3) -0.015(2) 0.008(2) -0.004(2)
C52 0.046(3) 0.055(3) 0.051(3) -0.016(2) -0.006(2) -0.010(2)
C53 0.035(3) 0.053(3) 0.073(4) -0.006(3) 0.001(3) -0.012(2)
C54 0.040(3) 0.058(3) 0.066(3) -0.003(3) 0.023(3) -0.009(2)
C55 0.043(3) 0.044(3) 0.037(2) -0.004(2) 0.014(2) -0.005(2)
C56 0.055(3) 0.037(3) 0.087(4) -0.011(3) 0.024(3) -0.002(2)
C57 0.051(3) 0.052(3) 0.044(3) 0.014(2) 0.005(2) -0.003(2)
C60 0.042(3) 0.037(2) 0.031(2) -0.0095(19) -0.0065(19) 0.005(2)
C61 0.059(3) 0.032(2) 0.050(3) -0.002(2) -0.002(2) 0.002(2)
C62 0.080(4) 0.038(3) 0.061(3) 0.002(2) -0.013(3) 0.002(3)
C63 0.086(5) 0.041(3) 0.080(5) -0.015(3) -0.035(4) 0.017(3)
C64 0.059(4) 0.063(4) 0.071(4) -0.034(3) -0.023(3) 0.026(3)
C65 0.045(3) 0.057(3) 0.047(3) -0.021(2) -0.006(2) 0.011(2)
C66 0.033(2) 0.056(3) 0.035(2) -0.001(2) 0.0074(19) -0.009(2)
C67 0.037(3) 0.043(3) 0.032(2) -0.0036(19) -0.0007(18) 0.003(2)
C70 0.044(3) 0.052(3) 0.024(2) 0.0164(19) 0.0105(19) 0.008(2)
C71 0.046(3) 0.042(3) 0.036(2) 0.001(2) 0.010(2) -0.003(2)
C72 0.070(4) 0.043(3) 0.045(3) 0.002(2) 0.024(3) -0.001(3)
C73 0.093(5) 0.053(3) 0.038(3) 0.005(2) 0.006(3) -0.025(3)
C74 0.072(4) 0.077(4) 0.046(3) 0.016(3) -0.009(3) -0.035(3)
C75 0.048(3) 0.094(5) 0.046(3) 0.031(3) 0.003(2) 0.005(3)
C76 0.098(5) 0.089(5) 0.098(5) 0.044(4) 0.061(4) 0.057(4)
C77 0.145(6) 0.057(4) 0.031(3) 0.004(2) 0.028(3) 0.030(4)
C12S 0.171(16) 0.062(8) 0.162(15) 0.015(9) 0.075(12) -0.002(9)
C13S 0.096(12) 0.069(9) 0.039(7) 0.005(7) 0.032(8) 0.028(9)
Cl1S 0.237(6) 0.361(9) 0.479(12) -0.038(8) -0.026(7) 0.064(6)
Cl2S 0.567(16) 0.147(5) 0.183(6) 0.051(5) 0.162(8) 0.088(8)
Cl3S 0.71(5) 0.60(4) 0.31(2) 0.02(2) -0.14(3) -0.39(4)
O10 0.073(2) 0.0340(19) 0.052(2) 0.0031(16) -0.0031(17) -0.0006(17)
O11 0.063(2) 0.066(2) 0.037(2) 0.0112(16) 0.0169(16) -0.0027(18)
O12 0.055(2) 0.069(2) 0.068(2) 0.027(2) -0.0011(18) -0.029(2)
O20 0.059(2) 0.056(2) 0.047(2) 0.0188(18) 0.0060(16) 0.0100(17)
O21 0.064(2) 0.057(2) 0.061(2) -0.0044(18) -0.0196(19) -0.0242(19)
O22 0.029(2) 0.122(4) 0.054(2) 0.008(2) 0.0062(16) -0.005(2)
O30 0.057(2) 0.068(2) 0.0354(19) 0.0037(16) 0.0030(16) 0.0102(18)
O31 0.053(2) 0.064(2) 0.0403(18) -0.0053(17) 0.0161(16) 0.0128(17)
O32 0.045(2) 0.080(3) 0.047(2) 0.0116(18) -0.0024(17) 0.0087(18)
O33 0.060(2) 0.083(3) 0.046(2) 0.0191(19) 0.0104(17) -0.028(2)
O40 0.065(2) 0.050(2) 0.0435(19) 0.0062(16) 0.0005(17) 0.0186(18)
O41 0.194(5) 0.054(2) 0.039(2) -0.0115(19) 0.015(3) 0.041(3)
O42 0.076(3) 0.058(2) 0.0378(19) 0.0045(17) -0.0182(18) 0.0112(19)
O43 0.082(3) 0.043(2) 0.066(3) 0.0005(19) -0.014(2) -0.015(2)

loop_
_atom_type_symbol
_atom_type_description
_atom_type_scat_dispersion_real
_atom_type_scat_dispersion_imag
_atom_type_scat_source
C C 0.0033 0.0016 'International Tables Vol C Tables 4.2.6.8 and 6.1.1.4'
H H 0.0000 0.0000 'International Tables Vol C Tables 4.2.6.8 and 6.1.1.4'
O O 0.0106 0.0060 'International Tables Vol C Tables 4.2.6.8 and 6.1.1.4'
P P 0.1023 0.0942 'International Tables Vol C Tables 4.2.6.8 and 6.1.1.4'
S S 0.1246 0.1234 'International Tables Vol C Tables 4.2.6.8 and 6.1.1.4'
Mn Mn 0.3368 0.7283 'International Tables Vol C Tables 4.2.6.8 and 6.1.1.4'
Cl Cl 0.1484 0.1585 'International Tables Vol C Tables 4.2.6.8 and 6.1.1.4'

loop_
_geom_angle_atom_site_label_1
_geom_angle_atom_site_label_2
_geom_angle_atom_site_label_3
_geom_angle
_geom_angle_site_symmetry_1
_geom_angle_site_symmetry_3
_geom_angle_publ_flag
C11 Mn1 C10 97.4(2) . . ?
C11 Mn1 C12 84.5(2) . . ?
C10 Mn1 C12 84.2(2) . . ?
C11 Mn1 P2 87.96(14) . . ?
C10 Mn1 P2 87.94(14) . . ?
C12 Mn1 P2 168.32(14) . . ?
C11 Mn1 S2 166.78(15) . . ?
C10 Mn1 S2 95.53(14) . . ?
C12 Mn1 S2 99.51(15) . . ?
P2 Mn1 S2 89.79(4) . . ?
C11 Mn1 S1 92.22(14) . . ?
C10 Mn1 S1 169.88(14) . . ?
C12 Mn1 S1 99.92(15) . . ?
P2 Mn1 S1 89.29(4) . . ?
S2 Mn1 S1 74.72(4) . . ?
C11 Mn1 Mn2 119.58(14) . . ?
C10 Mn1 Mn2 121.63(13) . . ?
C12 Mn1 Mn2 59.08(14) . . ?
P2 Mn1 Mn2 132.60(4) . . ?
S2 Mn1 Mn2 54.34(3) . . ?
S1 Mn1 Mn2 54.82(3) . . ?
C22 Mn2 C20 91.7(2) . . ?
C22 Mn2 C21 86.8(2) . . ?
C20 Mn2 C21 92.0(2) . . ?
C22 Mn2 S2 170.79(15) . . ?
C20 Mn2 S2 96.35(14) . . ?
C21 Mn2 S2 97.33(16) . . ?
C22 Mn2 C12 84.1(2) . . ?
C20 Mn2 C12 174.41(18) . . ?
C21 Mn2 C12 84.12(19) . . ?
S2 Mn2 C12 88.15(13) . . ?
C22 Mn2 S1 98.19(15) . . ?
C20 Mn2 S1 95.74(14) . . ?
C21 Mn2 S1 170.64(16) . . ?
S2 Mn2 S1 76.60(4) . . ?
C12 Mn2 S1 88.52(12) . . ?
C22 Mn2 Mn1 114.65(14) . . ?
C20 Mn2 Mn1 142.77(14) . . ?
C21 Mn2 Mn1 114.19(15) . . ?
S2 Mn2 Mn1 56.14(3) . . ?
C12 Mn2 Mn1 42.82(11) . . ?
S1 Mn2 Mn1 56.53(3) . . ?
C31 Mn3 C33 94.6(2) . . ?
C31 Mn3 C30 86.27(19) . . ?
C33 Mn3 C30 90.5(2) . . ?
C31 Mn3 C32 91.2(2) . . ?
C33 Mn3 C32 90.8(2) . . ?
C30 Mn3 C32 177.3(2) . . ?
C31 Mn3 P1 91.39(15) . . ?
C33 Mn3 P1 173.26(14) . . ?
C30 Mn3 P1 92.91(14) . . ?
C32 Mn3 P1 86.02(15) . . ?
C31 Mn3 S1 175.22(15) . . ?
C33 Mn3 S1 90.13(15) . . ?
C30 Mn3 S1 93.28(14) . . ?
C32 Mn3 S1 89.11(15) . . ?
P1 Mn3 S1 83.87(4) . . ?
C41 Mn4 C43 93.8(3) . . ?
C41 Mn4 C40 95.0(2) . . ?
C43 Mn4 C40 90.3(2) . . ?
C41 Mn4 C42 92.2(2) . . ?
C43 Mn4 C42 92.6(2) . . ?
C40 Mn4 C42 172.13(19) . . ?
C41 Mn4 P3 85.9(2) . . ?
C43 Mn4 P3 179.71(17) . . ?
C40 Mn4 P3 89.70(16) . . ?
C42 Mn4 P3 87.51(17) . . ?
C41 Mn4 S2 176.03(18) . . ?
C43 Mn4 S2 89.57(15) . . ?
C40 Mn4 S2 87.12(13) . . ?
C42 Mn4 S2 85.57(14) . . ?
P3 Mn4 S2 90.71(5) . . ?
C57 P1 C50 104.1(2) . . ?
C57 P1 C56 101.8(3) . . ?
C50 P1 C56 103.6(2) . . ?
C57 P1 Mn3 114.37(17) . . ?
C50 P1 Mn3 117.40(14) . . ?
C56 P1 Mn3 113.82(17) . . ?
C67 P2 C66 101.6(2) . . ?
C67 P2 C60 100.04(19) . . ?
C66 P2 C60 104.4(2) . . ?
C67 P2 Mn1 114.88(15) . . ?
C66 P2 Mn1 116.16(15) . . ?
C60 P2 Mn1 117.34(15) . . ?
C70 P3 C76 105.2(3) . . ?
C70 P3 C77 100.5(2) . . ?
C76 P3 C77 101.9(3) . . ?
C70 P3 Mn4 120.78(15) . . ?
C76 P3 Mn4 114.0(2) . . ?
C77 P3 Mn4 112.0(2) . . ?
Mn2 S1 Mn1 68.66(3) . . ?
Mn2 S1 Mn3 118.27(5) . . ?
Mn1 S1 Mn3 126.64(5) . . ?
Mn2 S2 Mn1 69.52(4) . . ?
Mn2 S2 Mn4 120.97(5) . . ?
Mn1 S2 Mn4 125.74(5) . . ?
O10 C10 Mn1 178.6(4) . . ?
O11 C11 Mn1 179.5(4) . . ?
O12 C12 Mn1 156.2(4) . . ?
O12 C12 Mn2 125.6(3) . . ?
Mn1 C12 Mn2 78.11(16) . . ?
O20 C20 Mn2 179.1(4) . . ?
O21 C21 Mn2 176.3(5) . . ?
O22 C22 Mn2 175.2(4) . . ?
O30 C30 Mn3 172.1(4) . . ?
O31 C31 Mn3 177.5(4) . . ?
O32 C32 Mn3 176.8(4) . . ?
O33 C33 Mn3 178.8(5) . . ?
O40 C40 Mn4 179.5(4) . . ?
O41 C41 Mn4 176.8(5) . . ?
O42 C42 Mn4 178.9(5) . . ?
O43 C43 Mn4 178.6(5) . . ?
C55 C50 C51 118.8(4) . . ?
C55 C50 P1 121.9(3) . . ?
C51 C50 P1 119.3(3) . . ?
C52 C51 C50 120.5(4) . . ?
C51 C52 C53 120.3(5) . . ?
C52 C53 C54 119.9(5) . . ?
C55 C54 C53 120.0(5) . . ?
C54 C55 C50 120.5(4) . . ?
C65 C60 C61 118.4(4) . . ?
C65 C60 P2 123.2(4) . . ?
C61 C60 P2 118.3(4) . . ?
C62 C61 C60 120.4(5) . . ?
C63 C62 C61 120.2(6) . . ?
C62 C63 C64 120.2(5) . . ?
C63 C64 C65 120.3(6) . . ?
C60 C65 C64 120.5(6) . . ?
C71 C70 C75 116.9(5) . . ?
C71 C70 P3 118.8(4) . . ?
C75 C70 P3 124.3(4) . . ?
C72 C71 C70 121.7(5) . . ?
C73 C72 C71 119.9(5) . . ?
C74 C73 C72 120.1(5) . . ?
C73 C74 C75 120.3(5) . . ?
C70 C75 C74 121.0(5) . . ?
Cl1S C12S Cl2S 104.5(9) . . ?
Cl1S C12S Cl3S 117.0(10) . 3_665 ?
Cl2S C12S Cl3S 64.1(7) . 3_665 ?
Cl1S C12S Cl3S 70.3(7) . . ?
Cl2S C12S Cl3S 69.2(7) . . ?
Cl3S C12S Cl3S 47.2(9) 3_665 . ?
Cl3S C13S Cl1S 83.4(10) . . ?
C12S Cl1S C13S 100.1(9) . . ?
C12S Cl1S Cl3S 68.2(7) . . ?
C13S Cl1S Cl3S 47.3(5) . . ?
C12S Cl2S Cl3S 68.2(8) . 3_665 ?
C12S Cl2S Cl3S 65.2(8) . . ?
Cl3S Cl2S Cl3S 47.0(8) 3_665 . ?
C13S Cl3S Cl3S 136(2) . 3_665 ?
C13S Cl3S Cl2S 152.0(13) . 3_665 ?
Cl3S Cl3S Cl2S 71.2(11) 3_665 3_665 ?
C13S Cl3S C12S 138.8(16) . 3_665 ?
Cl3S Cl3S C12S 67.1(12) 3_665 3_665 ?
Cl2S Cl3S C12S 47.7(6) 3_665 3_665 ?
C13S Cl3S C12S 80.0(11) . . ?
Cl3S Cl3S C12S 65.7(15) 3_665 . ?
Cl2S Cl3S C12S 114.2(11) 3_665 . ?
C12S Cl3S C12S 132.8(9) 3_665 . ?
C13S Cl3S Cl1S 49.3(6) . . ?
Cl3S Cl3S Cl1S 107(2) 3_665 . ?
Cl2S Cl3S Cl1S 126.1(11) 3_665 . ?
C12S Cl3S Cl1S 171.9(13) 3_665 . ?
C12S Cl3S Cl1S 41.5(7) . . ?
C13S Cl3S Cl2S 74.5(11) . . ?
Cl3S Cl3S Cl2S 61.7(11) 3_665 . ?
Cl2S Cl3S Cl2S 133.0(8) 3_665 . ?
C12S Cl3S Cl2S 109.0(7) 3_665 . ?
C12S Cl3S Cl2S 45.6(6) . . ?
Cl1S Cl3S Cl2S 71.1(7) . . ?

loop_
_geom_bond_atom_site_label_1
_geom_bond_atom_site_label_2
_geom_bond_distance
_geom_bond_site_symmetry_2
_geom_bond_publ_flag
Mn1 C11 1.788(5) . ?
Mn1 C10 1.799(5) . ?
Mn1 C12 1.854(5) . ?
Mn1 P2 2.3336(13) . ?
Mn1 S2 2.3664(12) . ?
Mn1 S1 2.3907(12) . ?
Mn1 Mn2 2.6695(9) . ?
Mn2 C22 1.787(5) . ?
Mn2 C20 1.788(5) . ?
Mn2 C21 1.796(5) . ?
Mn2 S2 2.3152(12) . ?
Mn2 C12 2.340(4) . ?
Mn2 S1 2.3424(11) . ?
Mn3 C31 1.802(5) . ?
Mn3 C33 1.829(5) . ?
Mn3 C30 1.851(5) . ?
Mn3 C32 1.853(5) . ?
Mn3 P1 2.3331(13) . ?
Mn3 S1 2.4427(12) . ?
Mn4 C41 1.795(5) . ?
Mn4 C43 1.839(6) . ?
Mn4 C40 1.851(5) . ?
Mn4 C42 1.851(5) . ?
Mn4 P3 2.3418(16) . ?
Mn4 S2 2.4159(12) . ?
P1 C57 1.804(5) . ?
P1 C50 1.816(4) . ?
P1 C56 1.832(5) . ?
P2 C67 1.810(4) . ?
P2 C66 1.814(4) . ?
P2 C60 1.835(4) . ?
P3 C70 1.807(5) . ?
P3 C76 1.812(6) . ?
P3 C77 1.817(5) . ?
C10 O10 1.153(5) . ?
C11 O11 1.158(5) . ?
C12 O12 1.161(5) . ?
C20 O20 1.147(5) . ?
C21 O21 1.157(5) . ?
C22 O22 1.159(6) . ?
C30 O30 1.135(5) . ?
C31 O31 1.140(5) . ?
C32 O32 1.133(5) . ?
C33 O33 1.133(6) . ?
C40 O40 1.138(5) . ?
C41 O41 1.147(6) . ?
C42 O42 1.130(6) . ?
C43 O43 1.137(6) . ?
C50 C55 1.384(6) . ?
C50 C51 1.398(6) . ?
C51 C52 1.367(6) . ?
C52 C53 1.379(7) . ?
C53 C54 1.382(7) . ?
C54 C55 1.378(6) . ?
C60 C65 1.373(7) . ?
C60 C61 1.395(7) . ?
C61 C62 1.386(7) . ?
C62 C63 1.360(9) . ?
C63 C64 1.365(9) . ?
C64 C65 1.391(7) . ?
C70 C71 1.381(6) . ?
C70 C75 1.396(7) . ?
C71 C72 1.380(6) . ?
C72 C73 1.375(7) . ?
C73 C74 1.344(8) . ?
C74 C75 1.396(8) . ?
C12S Cl1S 1.613(17) . ?
C12S Cl2S 1.779(17) . ?
C12S Cl3S 2.23(2) 3_665 ?
C12S Cl3S 2.26(3) . ?
C13S Cl3S 1.693(10) . ?
C13S Cl1S 1.747(9) . ?
Cl1S Cl3S 2.29(2) . ?
Cl2S Cl3S 2.163(19) 3_665 ?
Cl2S Cl3S 2.32(2) . ?
Cl3S Cl3S 1.80(3) 3_665 ?
Cl3S Cl2S 2.163(19) 3_665 ?
Cl3S C12S 2.23(2) 3_665 ?
